data_4317044
loop_
_publ_author_name
'Lyudmyla I. Ardanova'
'Evgeni I. Get'man'
'Stanislav N. Loboda'
'Vadim V. Prisedsky'
'Tatiana V. Tkachenko'
'Valeriy I. Marchenko'
'Valeriy P. Antonovich'
'Nataliya A. Chivireva'
'Konstantin A. Chebishev'
'Alexandra S. Lyashenko'

_publ_contact_author_address
; Department of Chemistry and Geology, 
  Minnesota State University, Mankato, 
  241 Ford Hall, Mankato 56001, USA
;
_publ_contact_author_email lyudmyla.ardanova@mnsu.edu
_publ_contact_author_fax 507-389-5625
_publ_contact_author_name 'Ardanova Lyudmyla'
_publ_contact_author_phone 507-389-1999
_publ_section_title
;
 Isomorphous Substitutions of Rare Earth Elements for Calcium in Synthetic
 Hydroxyapatites
;
_journal_name_full 'Inorganic Chemistry'
_journal_page_first 10687
_journal_page_last 10693
_journal_paper_doi 10.1021/ic1015127
_journal_volume 49
_journal_year 2010
_chemical_formula_sum 'Ca9.6 H1.6 O26 P6 Tm0.4'
_chemical_formula_weight 1055.82
_space_group_IT_number 176
_symmetry_cell_setting hexagonal
_symmetry_space_group_name_Hall '-P 6c'
_symmetry_space_group_name_H-M 'P 63/m'
_cell_angle_alpha 90.00000
_cell_angle_beta 90.00000
_cell_angle_gamma 120.00000
_cell_formula_units_Z 1
_cell_length_a 9.40558(19)
_cell_length_b 9.40558(19)
_cell_length_c 6.86410(15)
_cell_measurement_temperature 296
_cell_volume 525.878(19)
_computing_structure_refinement FULLPROF
_diffrn_ambient_temperature 296
_diffrn_detector 'scintillation type'
_diffrn_measurement_device_type 'Powder diffractometer DRON-2'
_diffrn_measurement_method 'profile data from \q/2\q scans'
_diffrn_radiation_monochromator No
_diffrn_radiation_type 'Cu K\a'
_diffrn_radiation_wavelength 1.54180
_diffrn_source 'X-ray tube'
_diffrn_source_target Cu
_exptl_crystal_density_diffrn 3.333
_pd_char_colour white
_pd_meas_2theta_range_inc 0.050000
_pd_meas_2theta_range_max 140.00000
_pd_meas_2theta_range_min 15.00000
_pd_meas_number_of_points 2501
_pd_meas_scan_method step
_pd_prep_temperature 1373
_pd_proc_2theta_range_inc 0.050000
_pd_proc_2theta_range_max 140.0000
_pd_proc_2theta_range_min 15.0000
_pd_proc_ls_background_function '5th order background polynomial function'
_pd_proc_ls_profile_function 'pseudo-Voigt function'
_pd_proc_ls_prof_R_factor 5.8912
_pd_proc_ls_prof_wR_expected 5.6100
_pd_proc_ls_prof_wR_factor 7.7592
_pd_proc_wavelength 1.54180
_refine_ls_goodness_of_fit_all 1.3831
_refine_ls_hydrogen_treatment noref
_refine_ls_number_parameters 36
_refine_ls_number_reflns 772
_refine_ls_number_restraints 0
_refine_ls_R_I_factor 7.9917
_cod_data_source_file ic1015127_si_001_2.cif
_cod_data_source_block 1#Ca9.6Tm0.4(PO4)6(OH)1.6O0.4
_cod_depositor_comments
;
The following automatic conversions were performed:

'_symmetry_cell_setting' value 'Hexagonal' changed to 'hexagonal'
according to the built-in table from CIF Core dictionary named
'cif_core.dic' version 2.4.1 from 2010-06-29.

Automatic conversion script
Id: cif_fix_values 1646 2011-03-28 12:23:43Z adriana 
;
_cod_original_cell_volume 525.879(19)
_cod_database_code 4317044

loop_
_symmetry_equiv_pos_as_xyz
x,y,z
x-y,x,z+1/2
-y,x-y,z
-x,-y,z+1/2
-x+y,-x,z
y,-x+y,z+1/2
-x,-y,-z
-x+y,-x,-z+1/2
y,-x+y,-z
x,y,-z+1/2
x-y,x,-z
-y,x-y,-z+1/2

loop_
_atom_site_label
_atom_site_fract_x
_atom_site_fract_y
_atom_site_fract_z
_atom_site_U_iso_or_equiv
_atom_site_occupancy
_atom_site_adp_type
_atom_site_type_symbol
Ca1 0.66670 0.33330 -0.0024(7) 0.722(76) 0.9915(15) Uiso Ca
Tm1 0.66670 0.33330 -0.0024(7) 0.722(76) 0.0085(15) Uiso Tm
Ca2 0.2413(3) 0.9928(4) 0.25000 0.298(50) 0.939(1) Uiso Ca
Tm2 0.2413(3) 0.9928(4) 0.25000 0.298(50) 0.061(1) Uiso Tm
P 0.4007(5) 0.3703(5) 0.25000 0.545(83) 1.000 Uiso P
O1 0.3301(9) 0.4906(9) 0.25000 1.440(238) 1.000 Uiso O
O2 0.5888(10) 0.4687(10) 0.25000 0.771(216) 1.000 Uiso O
O3 0.3468(8) 0.2601(7) 0.0629(7) 1.719(169) 1.000 Uiso O
O4 0.00000 0.00000 0.188(2) 1.251(441) 0.100 Uiso O
OH 0.00000 0.00000 0.188(2) 1.251(441) 0.400 Uiso O

loop_
_atom_type_symbol
_atom_type_scat_Cromer_Mann_a1
_atom_type_scat_Cromer_Mann_b1
_atom_type_scat_Cromer_Mann_a2
_atom_type_scat_Cromer_Mann_b2
_atom_type_scat_Cromer_Mann_a3
_atom_type_scat_Cromer_Mann_b3
_atom_type_scat_Cromer_Mann_a4
_atom_type_scat_Cromer_Mann_b4
_atom_type_scat_Cromer_Mann_c
_atom_type_scat_dispersion_real
_atom_type_scat_dispersion_imag
_atom_type_scat_source
Ca+2 15.63480 -0.00740 7.95180 0.60890 8.43720 10.31160 0.85370 25.99050 -14.87500 0.34100 1.28600 International_Tables_Vol.C(1991)_Tables_6.1.1.4_and_6.1.1.5
P 6.43450 1.90670 4.17910 27.15700 1.78000 0.52600 1.49080 68.16450 1.11490 0.28300 0.43400 International_Tables_Vol.C(1991)_Tables_6.1.1.4_and_6.1.1.5
O-2 4.75800 7.83100 3.63700 30.05000 0.00000 0.00000 0.00000 0.00000 1.59400 0.04700 0.03200 International_Tables_Vol.C(1991)_Tables_6.1.1.4_and_6.1.1.5
O-1 4.19160 12.85730 1.63970 4.17240 1.52670 47.01790 -20.30700 -0.01400 21.94120 0.04700 0.03200 International_Tables_Vol.C(1991)_Tables_6.1.1.4_and_6.1.1.5

loop_
_geom_bond_atom_site_label_1
_geom_bond_atom_site_label_2
_geom_bond_distance
_geom_bond_site_symmetry_2
_geom_bond_publ_flag
Ca1 O1 2.362(8) 2_654 ?
Ca1 O1 2.362(8) 4_664 ?
Ca1 O1 2.362(6) 6_554 ?
Ca1 O2 2.468(8) . ?
Ca1 O2 2.468(6) 3_655 ?
Ca1 O2 2.468(7) 5_665 ?
Ca1 O3 2.767(8) . ?
Ca1 O3 2.766(8) 3_655 ?
Ca1 O3 2.767(5) 5_665 ?
Ca2 O1 2.737(9) 5_565 ?
Ca2 O2 2.368(9) 3_665 ?
Ca2 O3 2.542(7) 1_565 ?
Ca2 O3 2.310(6) 6_565 ?
Ca2 O3 2.310(6) 9_565 ?
Ca2 O3 2.542(7) 10_565 ?
Ca2 OH 2.343(4) 1_565 ?
P O1 1.572(10) . ?
P O2 1.533(11) . ?
P O3 1.567(6) . ?
P O3 1.567(6) 10_555 ?
O4 O3 3.063(7) . ?
O4 O3 3.063(7) 3_555 ?
O4 O3 3.063(7) 5_555 ?
